data_2205790
loop_
_publ_author_name
'Liangzhong Xu'
'Shuanghua Yang'
'Yongqi Qin'
'Yaxun Yang'
'Yongwei Huang'

_publ_section_title
;2-(1<i>H</i>-Benzo-1,2,3-triazol-1-yl)-4,4-dimethyl-3-oxo-<i>N</i>-phenylpentanethioamide
 monohydrate
;
_journal_issue 5
_journal_name_full 'Acta Crystallographica Section E'
_journal_page_first o1267
_journal_page_last o1268
_journal_paper_doi 10.1107/S1600536805010238
_journal_volume 61
_journal_year 2005
_chemical_formula_iupac 'C19 H20 N4 O S, H2 O'
_chemical_formula_moiety 'C19 H20 N4 O S, H2 O'
_chemical_formula_sum 'C19 H22 N4 O2 S'
_chemical_formula_weight 370.47
_chemical_name_systematic
;
2-(1H-Benzo-1,2,3-triazol-1-yl)-4,4-dimethyl-3-oxo-N-phenylpentanethioamide
monohydrate
;
_space_group_IT_number 2
_symmetry_cell_setting triclinic
_symmetry_space_group_name_Hall '-P 1'
_symmetry_space_group_name_H-M 'P -1'
_atom_sites_solution_hydrogens geom
_atom_sites_solution_primary direct
_atom_sites_solution_secondary difmap
_audit_creation_method SHELXL-97
_cell_angle_alpha 78.575(4)
_cell_angle_beta 81.022(3)
_cell_angle_gamma 81.362(4)
_cell_formula_units_Z 2
_cell_length_a 5.7572(14)
_cell_length_b 11.545(3)
_cell_length_c 14.778(4)
_cell_measurement_reflns_used 1048
_cell_measurement_temperature 295(2)
_cell_measurement_theta_max 22.30
_cell_measurement_theta_min 2.30
_cell_volume 943.7(4)
_computing_cell_refinement 'SAINT (Bruker, 1999)'
_computing_data_collection 'SMART (Bruker, 1998)'
_computing_data_reduction SAINT
_computing_molecular_graphics 'SHELXTL (Bruker, 1999)'
_computing_publication_material SHELXTL
_computing_structure_refinement 'SHELXL97 (Sheldrick, 1997)'
_computing_structure_solution 'SHELXS97 (Sheldrick, 1997)'
_diffrn_ambient_temperature 295(2)
_diffrn_measured_fraction_theta_full 0.986
_diffrn_measured_fraction_theta_max 0.986
_diffrn_measurement_device_type 'Bruker SMART CCD area-detector'
_diffrn_measurement_method '\f and \w'
_diffrn_radiation_monochromator graphite
_diffrn_radiation_source 'fine-focus sealed tube'
_diffrn_radiation_type MoK\a
_diffrn_radiation_wavelength 0.71073
_diffrn_reflns_av_R_equivalents 0.1482
_diffrn_reflns_av_sigmaI/netI 0.1795
_diffrn_reflns_limit_h_max 6
_diffrn_reflns_limit_h_min -6
_diffrn_reflns_limit_k_max 7
_diffrn_reflns_limit_k_min -13
_diffrn_reflns_limit_l_max 17
_diffrn_reflns_limit_l_min -17
_diffrn_reflns_number 5114
_diffrn_reflns_theta_full 25.01
_diffrn_reflns_theta_max 25.01
_diffrn_reflns_theta_min 1.81
_exptl_absorpt_coefficient_mu 0.192
_exptl_absorpt_correction_T_max 0.970
_exptl_absorpt_correction_T_min 0.943
_exptl_absorpt_correction_type multi-scan
_exptl_absorpt_process_details '(SADABS; Sheldrick, 1996)'
_exptl_crystal_colour yellow
_exptl_crystal_density_diffrn 1.304
_exptl_crystal_density_method 'not measured'
_exptl_crystal_description block
_exptl_crystal_F_000 392
_exptl_crystal_size_max 0.26
_exptl_crystal_size_mid 0.18
_exptl_crystal_size_min 0.16
_refine_diff_density_max 0.233
_refine_diff_density_min -0.302
_refine_ls_extinction_method none
_refine_ls_goodness_of_fit_ref 0.797
_refine_ls_hydrogen_treatment mixed
_refine_ls_matrix_type full
_refine_ls_number_parameters 242
_refine_ls_number_reflns 3274
_refine_ls_number_restraints 0
_refine_ls_restrained_S_all 0.797
_refine_ls_R_factor_all 0.1070
_refine_ls_R_factor_gt 0.0617
_refine_ls_shift/su_max 0.001
_refine_ls_shift/su_mean 0.000
_refine_ls_structure_factor_coef Fsqd
_refine_ls_weighting_details 'calc w = 1/[\s^2^(Fo^2^)+(0.0587P)^2^] where P = (Fo^2^+2Fc^2^)/3'
_refine_ls_weighting_scheme calc
_refine_ls_wR_factor_gt 0.1417
_refine_ls_wR_factor_ref 0.1513
_reflns_number_gt 1619
_reflns_number_total 3274
_reflns_threshold_expression I>2\s(I)
_cod_data_source_file rz6062.cif
_cod_data_source_block I
_cod_depositor_comments
;
The following automatic conversions were performed:
'_symmetry_cell_setting' value 'Triclinic' changed to 'triclinic'
according to '/home/saulius/struct/CIF-dictionaries/cif_core.dic'
dictionary named 'cif_core.dic' version 2.4.1 from 2010-06-29.

Automatic conversion script
Id: cif_fix_enum 1527 2010-12-29 10:47:43Z saulius 

The following automatic conversions were performed:

'_symmetry_cell_setting' value 'Triclinic' changed to 'triclinic'
according to /home/saulius/struct/CIF-dictionaries/cif_core.dic
dictionary named 'cif_core.dic' version 2.4.1 from 2010-06-29.

Automatic conversion script
Id: cif_fix_values 1715 2011-07-08 13:25:40Z adriana 
;
_cod_database_code 2205790
_cod_database_fobs_code 2205790

loop_
_symmetry_equiv_pos_as_xyz
'x, y, z'
'-x, -y, -z'

loop_
_atom_site_label
_atom_site_fract_x
_atom_site_fract_y
_atom_site_fract_z
_atom_site_U_iso_or_equiv
_atom_site_adp_type
_atom_site_calc_flag
_atom_site_refinement_flags
_atom_site_occupancy
_atom_site_type_symbol
S1 0.07962(17) 1.02266(10) 0.34457(8) 0.0646(4) Uani d . 1 S
N1 0.4765(5) 1.1064(3) 0.2546(2) 0.0412(8) Uani d . 1 N
H1 0.613(6) 1.076(3) 0.226(3) 0.048(11) Uiso d . 1 H
N2 0.4949(5) 0.8784(3) 0.17676(19) 0.0410(8) Uani d . 1 N
N3 0.3170(5) 0.9254(3) 0.1263(2) 0.0492(8) Uani d . 1 N
N4 0.3561(5) 0.8825(3) 0.0500(2) 0.0567(9) Uani d . 1 N
O1 0.2456(4) 0.7398(2) 0.31192(17) 0.0535(7) Uani d . 1 O
C1 0.3484(6) 1.0170(3) 0.2893(2) 0.0387(9) Uani d . 1 C
C2 0.4858(6) 0.8967(3) 0.2725(2) 0.0369(8) Uani d . 1 C
H2 0.6487 0.8944 0.2852 0.044 Uiso calc R 1 H
C3 0.3747(5) 0.7933(3) 0.3396(2) 0.0358(8) Uani d . 1 C
C4 0.4514(6) 0.7541(3) 0.4365(2) 0.0433(9) Uani d . 1 C
C5 0.2496(7) 0.7007(4) 0.5037(3) 0.0721(13) Uani d . 1 C
H5A 0.3023 0.6696 0.5633 0.108 Uiso calc R 1 H
H5B 0.2021 0.6377 0.4798 0.108 Uiso calc R 1 H
H5C 0.1176 0.7613 0.5104 0.108 Uiso calc R 1 H
C6 0.6599(7) 0.6568(4) 0.4246(3) 0.0716(13) Uani d . 1 C
H6A 0.7882 0.6905 0.3832 0.107 Uiso calc R 1 H
H6B 0.6111 0.5955 0.3990 0.107 Uiso calc R 1 H
H6C 0.7113 0.6233 0.4840 0.107 Uiso calc R 1 H
C7 0.5292(8) 0.8522(4) 0.4745(3) 0.0729(14) Uani d . 1 C
H7A 0.6586 0.8843 0.4327 0.109 Uiso calc R 1 H
H7B 0.5791 0.8207 0.5345 0.109 Uiso calc R 1 H
H7C 0.3992 0.9141 0.4803 0.109 Uiso calc R 1 H
C8 0.6517(6) 0.8015(3) 0.1333(2) 0.0395(9) Uani d . 1 C
C9 0.5592(6) 0.8058(3) 0.0502(2) 0.0456(9) Uani d . 1 C
C10 0.6773(8) 0.7355(4) -0.0148(3) 0.0655(12) Uani d . 1 C
H10 0.6173 0.7362 -0.0699 0.079 Uiso calc R 1 H
C11 0.8794(8) 0.6673(4) 0.0053(3) 0.0684(13) Uani d . 1 C
H11 0.9594 0.6193 -0.0362 0.082 Uiso calc R 1 H
C12 0.9732(7) 0.6668(4) 0.0881(3) 0.0620(12) Uani d . 1 C
H12 1.1161 0.6204 0.0990 0.074 Uiso calc R 1 H
C13 0.8598(6) 0.7324(4) 0.1520(3) 0.0518(10) Uani d . 1 C
H13 0.9212 0.7306 0.2069 0.062 Uiso calc R 1 H
C14 0.4339(6) 1.2292(3) 0.2561(2) 0.0400(9) Uani d . 1 C
C15 0.6212(7) 1.2934(4) 0.2184(3) 0.0575(11) Uani d . 1 C
H15 0.7638 1.2552 0.1936 0.069 Uiso calc R 1 H
C16 0.5959(9) 1.4143(4) 0.2177(3) 0.0744(13) Uani d . 1 C
H16 0.7233 1.4569 0.1935 0.089 Uiso calc R 1 H
C17 0.3874(10) 1.4716(4) 0.2519(3) 0.0717(13) Uani d . 1 C
H17 0.3701 1.5535 0.2496 0.086 Uiso calc R 1 H
C18 0.2038(8) 1.4083(4) 0.2896(3) 0.0696(13) Uani d . 1 C
H18 0.0624 1.4468 0.3152 0.084 Uiso calc R 1 H
C19 0.2251(7) 1.2887(4) 0.2904(3) 0.0566(11) Uani d . 1 C
H19 0.0961 1.2471 0.3145 0.068 Uiso calc R 1 H
O2 0.8606(4) 0.0639(2) 0.12239(17) 0.0627(8) Uani d . 1 O
H2A 0.9950 0.0226 0.1266 0.094 Uiso d R 1 H
H2B 0.8267 0.0763 0.0670 0.094 Uiso d R 1 H

loop_
_atom_site_aniso_label
_atom_site_aniso_U_11
_atom_site_aniso_U_22
_atom_site_aniso_U_33
_atom_site_aniso_U_12
_atom_site_aniso_U_13
_atom_site_aniso_U_23
S1 0.0548(6) 0.0618(8) 0.0710(8) -0.0061(5) 0.0193(5) -0.0194(6)
N1 0.0391(18) 0.050(2) 0.0337(17) -0.0002(17) 0.0052(14) -0.0179(16)
N2 0.0405(16) 0.051(2) 0.0300(16) 0.0043(15) -0.0006(13) -0.0148(15)
N3 0.0491(18) 0.060(2) 0.0366(18) 0.0070(16) -0.0020(15) -0.0172(17)
N4 0.063(2) 0.073(2) 0.0339(18) 0.0046(19) -0.0102(15) -0.0168(18)
O1 0.0646(16) 0.0575(18) 0.0461(16) -0.0245(14) -0.0102(13) -0.0123(14)
C1 0.042(2) 0.044(2) 0.033(2) -0.0067(18) -0.0008(16) -0.0149(18)
C2 0.0440(19) 0.042(2) 0.0273(19) -0.0060(17) -0.0013(15) -0.0153(17)
C3 0.0388(19) 0.038(2) 0.031(2) -0.0051(17) 0.0001(15) -0.0106(17)
C4 0.051(2) 0.046(2) 0.032(2) -0.0092(19) -0.0042(17) -0.0035(18)
C5 0.070(3) 0.100(4) 0.040(2) -0.021(3) 0.000(2) 0.007(3)
C6 0.071(3) 0.084(4) 0.050(3) 0.004(3) -0.012(2) 0.002(3)
C7 0.110(3) 0.076(3) 0.044(3) -0.030(3) -0.026(2) -0.012(2)
C8 0.044(2) 0.043(2) 0.031(2) -0.0074(18) 0.0025(16) -0.0105(18)
C9 0.054(2) 0.050(2) 0.032(2) -0.0007(19) -0.0018(17) -0.0107(19)
C10 0.091(3) 0.074(3) 0.030(2) -0.003(3) 0.001(2) -0.017(2)
C11 0.086(3) 0.067(3) 0.044(3) 0.007(3) 0.016(2) -0.020(2)
C12 0.059(2) 0.065(3) 0.053(3) 0.009(2) 0.011(2) -0.015(2)
C13 0.051(2) 0.060(3) 0.040(2) 0.006(2) -0.0050(18) -0.011(2)
C14 0.057(2) 0.038(2) 0.0246(18) 0.0000(19) -0.0033(16) -0.0107(17)
C15 0.058(2) 0.050(3) 0.066(3) -0.012(2) 0.004(2) -0.019(2)
C16 0.091(3) 0.055(3) 0.082(4) -0.025(3) -0.011(3) -0.014(3)
C17 0.106(4) 0.041(3) 0.073(3) 0.001(3) -0.020(3) -0.022(3)
C18 0.083(3) 0.052(3) 0.069(3) 0.011(3) 0.000(2) -0.025(3)
C19 0.065(3) 0.048(3) 0.053(3) 0.000(2) 0.005(2) -0.014(2)
O2 0.0503(15) 0.090(2) 0.0414(16) 0.0077(14) 0.0035(12) -0.0156(15)

loop_
_atom_type_symbol
_atom_type_description
_atom_type_scat_dispersion_real
_atom_type_scat_dispersion_imag
_atom_type_scat_source
C C 0.0033 0.0016 'International Tables Vol C Tables 4.2.6.8 and 6.1.1.4'
H H 0.0000 0.0000 'International Tables Vol C Tables 4.2.6.8 and 6.1.1.4'
N N 0.0061 0.0033 'International Tables Vol C Tables 4.2.6.8 and 6.1.1.4'
O O 0.0106 0.0060 'International Tables Vol C Tables 4.2.6.8 and 6.1.1.4'
S S 0.1246 0.1234 'International Tables Vol C Tables 4.2.6.8 and 6.1.1.4'

loop_
_geom_angle_atom_site_label_1
_geom_angle_atom_site_label_2
_geom_angle_atom_site_label_3
_geom_angle
_geom_angle_publ_flag
C1 N1 C14 132.8(3) yes
C1 N1 H1 107(2) ?
C14 N1 H1 120(2) ?
N3 N2 C8 111.2(3) ?
N3 N2 C2 121.3(3) ?
C8 N2 C2 126.7(3) ?
N4 N3 N2 108.2(3) yes
N3 N4 C9 109.0(3) ?
N1 C1 C2 111.7(3) yes
N1 C1 S1 128.3(3) yes
C2 C1 S1 120.0(3) ?
N2 C2 C1 112.8(3) ?
N2 C2 C3 108.9(3) ?
C1 C2 C3 110.5(3) ?
N2 C2 H2 108.2 ?
C1 C2 H2 108.2 ?
C3 C2 H2 108.2 ?
O1 C3 C4 121.6(3) yes
O1 C3 C2 119.2(3) ?
C4 C3 C2 119.0(3) ?
C7 C4 C5 109.7(3) ?
C7 C4 C3 114.1(3) ?
C5 C4 C3 109.4(3) ?
C7 C4 C6 109.6(3) ?
C5 C4 C6 109.4(3) ?
C3 C4 C6 104.5(3) ?
C4 C5 H5A 109.5 ?
C4 C5 H5B 109.5 ?
H5A C5 H5B 109.5 ?
C4 C5 H5C 109.5 ?
H5A C5 H5C 109.5 ?
H5B C5 H5C 109.5 ?
C4 C6 H6A 109.5 ?
C4 C6 H6B 109.5 ?
H6A C6 H6B 109.5 ?
C4 C6 H6C 109.5 ?
H6A C6 H6C 109.5 ?
H6B C6 H6C 109.5 ?
C4 C7 H7A 109.5 ?
C4 C7 H7B 109.5 ?
H7A C7 H7B 109.5 ?
C4 C7 H7C 109.5 ?
H7A C7 H7C 109.5 ?
H7B C7 H7C 109.5 ?
N2 C8 C13 135.3(3) ?
N2 C8 C9 103.2(3) ?
C13 C8 C9 121.4(3) ?
N4 C9 C8 108.4(3) ?
N4 C9 C10 131.7(3) ?
C8 C9 C10 119.9(3) ?
C11 C10 C9 117.8(4) ?
C11 C10 H10 121.1 ?
C9 C10 H10 121.1 ?
C10 C11 C12 121.4(4) ?
C10 C11 H11 119.3 ?
C12 C11 H11 119.3 ?
C13 C12 C11 121.5(4) ?
C13 C12 H12 119.2 ?
C11 C12 H12 119.2 ?
C12 C13 C8 117.9(4) ?
C12 C13 H13 121.0 ?
C8 C13 H13 121.0 ?
C19 C14 C15 118.6(4) ?
C19 C14 N1 125.6(3) ?
C15 C14 N1 115.9(3) ?
C16 C15 C14 119.8(4) ?
C16 C15 H15 120.1 ?
C14 C15 H15 120.1 ?
C17 C16 C15 120.7(4) ?
C17 C16 H16 119.6 ?
C15 C16 H16 119.6 ?
C16 C17 C18 119.4(4) ?
C16 C17 H17 120.3 ?
C18 C17 H17 120.3 ?
C17 C18 C19 120.6(4) ?
C17 C18 H18 119.7 ?
C19 C18 H18 119.7 ?
C18 C19 C14 120.8(4) ?
C18 C19 H19 119.6 ?
C14 C19 H19 119.6 ?
H2A O2 H2B 111.2 ?

loop_
_geom_bond_atom_site_label_1
_geom_bond_atom_site_label_2
_geom_bond_distance
_geom_bond_publ_flag
S1 C1 1.632(3) yes
N1 C1 1.331(4) yes
N1 C14 1.407(4) yes
N1 H1 0.89(4) ?
N2 N3 1.346(3) ?
N2 C8 1.349(4) ?
N2 C2 1.463(4) ?
N3 N4 1.295(4) yes
N4 C9 1.356(4) ?
O1 C3 1.198(4) yes
C1 C2 1.537(5) ?
C2 C3 1.543(5) ?
C2 H2 0.9800 ?
C3 C4 1.526(4) ?
C4 C7 1.511(5) ?
C4 C5 1.526(5) ?
C4 C6 1.530(5) ?
C5 H5A 0.9600 ?
C5 H5B 0.9600 ?
C5 H5C 0.9600 ?
C6 H6A 0.9600 ?
C6 H6B 0.9600 ?
C6 H6C 0.9600 ?
C7 H7A 0.9600 ?
C7 H7B 0.9600 ?
C7 H7C 0.9600 ?
C8 C13 1.370(4) ?
C8 C9 1.401(5) ?
C9 C10 1.409(5) ?
C10 C11 1.342(5) ?
C10 H10 0.9300 ?
C11 C12 1.411(5) ?
C11 H11 0.9300 ?
C12 C13 1.355(5) ?
C12 H12 0.9300 ?
C13 H13 0.9300 ?
C14 C19 1.369(5) ?
C14 C15 1.382(5) ?
C15 C16 1.379(6) ?
C15 H15 0.9300 ?
C16 C17 1.356(6) ?
C16 H16 0.9300 ?
C17 C18 1.360(6) ?
C17 H17 0.9300 ?
C18 C19 1.366(6) ?
C18 H18 0.9300 ?
C19 H19 0.9300 ?
O2 H2A 0.8500 ?
O2 H2B 0.8499 ?

loop_
_geom_hbond_atom_site_label_D
_geom_hbond_atom_site_label_H
_geom_hbond_atom_site_label_A
_geom_hbond_site_symmetry_A
_geom_hbond_distance_DH
_geom_hbond_distance_HA
_geom_hbond_distance_DA
_geom_hbond_angle_DHA
O2 H2B N4 2_665 0.85 2.10 2.926(4) 163
O2 H2A N3 1_645 0.85 2.02 2.866(4) 176
N1 H1 O2 1_565 0.89(4) 1.93(4) 2.766(4) 155(3)

loop_
_geom_torsion_atom_site_label_1
_geom_torsion_atom_site_label_2
_geom_torsion_atom_site_label_3
_geom_torsion_atom_site_label_4
_geom_torsion
C8 N2 N3 N4 -1.1(4)
C2 N2 N3 N4 -171.5(3)
N2 N3 N4 C9 0.7(4)
C14 N1 C1 C2 -176.7(3)
C14 N1 C1 S1 2.8(5)
N3 N2 C2 C1 -31.3(4)
C8 N2 C2 C1 159.9(3)
N3 N2 C2 C3 91.8(3)
C8 N2 C2 C3 -77.1(4)
N1 C1 C2 N2 -77.0(3)
S1 C1 C2 N2 103.4(3)
N1 C1 C2 C3 160.8(3)
S1 C1 C2 C3 -18.8(4)
N2 C2 C3 O1 -24.5(4)
C1 C2 C3 O1 100.0(4)
N2 C2 C3 C4 149.5(3)
C1 C2 C3 C4 -86.1(3)
O1 C3 C4 C7 -157.2(4)
C2 C3 C4 C7 28.9(4)
O1 C3 C4 C5 -34.0(5)
C2 C3 C4 C5 152.2(3)
O1 C3 C4 C6 83.0(4)
C2 C3 C4 C6 -90.8(3)
N3 N2 C8 C13 178.9(4)
C2 N2 C8 C13 -11.3(6)
N3 N2 C8 C9 1.0(4)
C2 N2 C8 C9 170.8(3)
N3 N4 C9 C8 0.0(4)
N3 N4 C9 C10 179.2(4)
N2 C8 C9 N4 -0.6(4)
C13 C8 C9 N4 -178.8(3)
N2 C8 C9 C10 -179.9(3)
C13 C8 C9 C10 1.8(5)
N4 C9 C10 C11 179.9(4)
C8 C9 C10 C11 -1.0(6)
C9 C10 C11 C12 -0.8(6)
C10 C11 C12 C13 2.0(6)
C11 C12 C13 C8 -1.1(6)
N2 C8 C13 C12 -178.3(4)
C9 C8 C13 C12 -0.7(5)
C1 N1 C14 C19 -6.0(6)
C1 N1 C14 C15 174.6(3)
C19 C14 C15 C16 1.2(6)
N1 C14 C15 C16 -179.4(4)
C14 C15 C16 C17 -1.4(7)
C15 C16 C17 C18 1.9(7)
C16 C17 C18 C19 -2.3(7)
C17 C18 C19 C14 2.2(6)
C15 C14 C19 C18 -1.6(6)
N1 C14 C19 C18 179.0(4)
